data_4030112
loop_
_publ_author_name
'Geng, Zhi-Cong'
'Zhang, Shao-Yun'
'Li, Nai-Kai'
'Li, Ning'
'Chen, Jian'
'Li, Hai-Yan'
'Wang, Xing-Wang'

_publ_section_title
;
 Organocatalytic diversity-oriented asymmetric synthesis of tricyclic
 chroman derivatives.
;
_journal_issue 22
_journal_name_full 'The Journal of organic chemistry'
_journal_page_first 10772
_journal_page_last 10785
_journal_paper_doi 10.1021/jo501560m
_journal_volume 79
_journal_year 2014
_chemical_absolute_configuration unk
_chemical_formula_moiety 'C21 H18 Br Cl O5'
_chemical_formula_sum 'C21 H18 Br Cl O5'
_chemical_formula_weight 465.71
_chemical_name_systematic
; 
 ? 
;
_space_group_IT_number 19
_symmetry_cell_setting orthorhombic
_symmetry_space_group_name_Hall 'P 2ac 2ab'
_symmetry_space_group_name_H-M 'P 21 21 21'
_atom_sites_solution_hydrogens geom
_atom_sites_solution_primary direct
_atom_sites_solution_secondary difmap
_audit_creation_method SHELXL-97
_cell_angle_alpha 90.00
_cell_angle_beta 90.00
_cell_angle_gamma 90.00
_cell_formula_units_Z 4
_cell_length_a 8.2432(6)
_cell_length_b 8.6470(6)
_cell_length_c 28.4472(16)
_cell_measurement_reflns_used 1373
_cell_measurement_temperature 223(2)
_cell_measurement_theta_max 27.0280
_cell_measurement_theta_min 3.7800
_cell_volume 2027.7(2)
_computing_cell_refinement
;
CrysAlisPro, Agilent Technologies,
Version 1.171.36.28 (release 01-02-2013 CrysAlis171 .NET)
(compiled Feb  1 2013,16:14:44)
;
_computing_data_collection
;
CrysAlisPro, Agilent Technologies,
Version 1.171.36.28 (release 01-02-2013 CrysAlis171 .NET)
(compiled Feb  1 2013,16:14:44)
;
_computing_data_reduction
;
CrysAlisPro, Agilent Technologies,
Version 1.171.36.28 (release 01-02-2013 CrysAlis171 .NET)
(compiled Feb  1 2013,16:14:44)
;
_computing_structure_refinement 'SHELXL-97 (Sheldrick, 1997)'
_computing_structure_solution 'SHELXS-97 (Sheldrick, 1990)'
_diffrn_ambient_temperature 223(2)
_diffrn_measured_fraction_theta_full 0.998
_diffrn_measured_fraction_theta_max 0.998
_diffrn_measurement_device_type 'Xcalibur, Atlas, Gemini'
_diffrn_radiation_monochromator graphite
_diffrn_radiation_source 'fine-focus sealed tube'
_diffrn_radiation_type MoK\a
_diffrn_radiation_wavelength 0.71073
_diffrn_reflns_av_R_equivalents 0.0431
_diffrn_reflns_av_sigmaI/netI 0.0641
_diffrn_reflns_limit_h_max 9
_diffrn_reflns_limit_h_min -7
_diffrn_reflns_limit_k_max 10
_diffrn_reflns_limit_k_min -9
_diffrn_reflns_limit_l_max 34
_diffrn_reflns_limit_l_min -27
_diffrn_reflns_number 7473
_diffrn_reflns_theta_full 25.49
_diffrn_reflns_theta_max 25.49
_diffrn_reflns_theta_min 2.86
_exptl_absorpt_coefficient_mu 2.188
_exptl_absorpt_correction_T_max 1.00000
_exptl_absorpt_correction_T_min 0.53240
_exptl_absorpt_correction_type multi-scan
_exptl_absorpt_process_details 'Jacobson, R. (1998) Private communication'
_exptl_crystal_colour colourless
_exptl_crystal_density_diffrn 1.526
_exptl_crystal_density_method 'not measured'
_exptl_crystal_description block
_exptl_crystal_F_000 944
_exptl_crystal_size_max 0.4
_exptl_crystal_size_mid 0.2
_exptl_crystal_size_min 0.2
_refine_diff_density_max 0.504
_refine_diff_density_min -0.490
_refine_diff_density_rms 0.057
_refine_ls_abs_structure_details 'Flack H D (1983), Acta Cryst. A39, 876-881'
_refine_ls_abs_structure_Flack 0.020(19)
_refine_ls_extinction_method none
_refine_ls_goodness_of_fit_ref 1.036
_refine_ls_hydrogen_treatment constr
_refine_ls_matrix_type full
_refine_ls_number_parameters 251
_refine_ls_number_reflns 3535
_refine_ls_number_restraints 4
_refine_ls_restrained_S_all 1.053
_refine_ls_R_factor_all 0.1117
_refine_ls_R_factor_gt 0.0641
_refine_ls_shift/su_max 0.000
_refine_ls_shift/su_mean 0.000
_refine_ls_structure_factor_coef Fsqd
_refine_ls_weighting_details 'calc w=1/[\s^2^(Fo^2^)+(0.0747P)^2^+0.4201P] where P=(Fo^2^+2Fc^2^)/3'
_refine_ls_weighting_scheme calc
_refine_ls_wR_factor_gt 0.1455
_refine_ls_wR_factor_ref 0.1630
_reflns_number_gt 2233
_reflns_number_total 3535
_reflns_threshold_expression >2sigma(I)
_cod_data_source_file jo501560m_si_002.cif
_cod_data_source_block g140403a
_cod_depositor_comments 'Adding full bibliography for 4030111--4030112.cif.'
_cod_database_code 4030112

loop_
_symmetry_equiv_pos_as_xyz
'x, y, z'
'-x+1/2, -y, z+1/2'
'x+1/2, -y+1/2, -z'
'-x, y+1/2, -z+1/2'

loop_
_atom_site_label
_atom_site_type_symbol
_atom_site_fract_x
_atom_site_fract_y
_atom_site_fract_z
_atom_site_U_iso_or_equiv
_atom_site_adp_type
_atom_site_occupancy
_atom_site_symmetry_multiplicity
_atom_site_calc_flag
_atom_site_refinement_flags
_atom_site_disorder_assembly
_atom_site_disorder_group
Br1 Br 0.56158(14) 0.93988(13) 0.06101(3) 0.1215(5) Uani 1 1 d . A 1
Cl1 Cl 0.3923(4) 0.8765(4) 0.50006(9) 0.1577(13) Uani 1 1 d . A 1
O1 O 0.8904(4) 0.5880(4) 0.28814(12) 0.0447(9) Uani 1 1 d . A .
O2 O 0.9759(4) 0.8422(5) 0.27636(13) 0.0527(10) Uani 1 1 d . A .
H2 H 1.0163 0.8638 0.2508 0.079 Uiso 1 1 calc R . .
O4 O 0.9556(6) 0.3102(5) 0.32260(17) 0.0806(15) Uani 1 1 d . . .
O5 O 0.4707(5) 0.9707(5) 0.29727(15) 0.0624(11) Uani 1 1 d . A .
C1 C 0.5819(9) 0.9481(9) 0.1276(2) 0.0720(19) Uani 1 1 d . . .
C2 C 0.4862(8) 0.8492(8) 0.1540(3) 0.0682(18) Uani 1 1 d . A .
H2A H 0.4151 0.7802 0.1397 0.082 Uiso 1 1 calc R . .
C3 C 0.5001(8) 0.8566(7) 0.2019(2) 0.0626(17) Uani 1 1 d . . .
H3 H 0.4348 0.7929 0.2202 0.075 Uiso 1 1 calc R A .
C4 C 0.6062(6) 0.9541(6) 0.2239(2) 0.0437(13) Uani 1 1 d . A .
C5 C 0.6991(6) 1.0496(8) 0.1966(2) 0.0554(16) Uani 1 1 d . . .
H5 H 0.7732 1.1159 0.2108 0.066 Uiso 1 1 calc R A .
C6 C 0.6844(8) 1.0489(9) 0.1485(2) 0.0687(18) Uani 1 1 d . A .
H6 H 0.7447 1.1175 0.1304 0.082 Uiso 1 1 calc R . .
C7 C 0.6286(6) 0.9494(7) 0.27615(19) 0.0458(13) Uani 1 1 d . . .
H7 H 0.6998 1.0346 0.2857 0.055 Uiso 1 1 calc R A .
C8 C 0.6984(6) 0.7966(6) 0.29460(18) 0.0366(12) Uani 1 1 d . A .
H8 H 0.6143 0.7172 0.2916 0.044 Uiso 1 1 calc R . .
C9 C 0.8464(6) 0.7406(6) 0.26966(18) 0.0394(13) Uani 1 1 d . . .
H9 H 0.8233 0.7320 0.2360 0.047 Uiso 1 1 calc R A .
C10 C 0.8705(6) 0.5680(7) 0.33544(19) 0.0463(14) Uani 1 1 d . . .
C11 C 0.8043(6) 0.6679(7) 0.36473(19) 0.0458(14) Uani 1 1 d . A .
H11 H 0.8004 0.6457 0.3967 0.055 Uiso 1 1 calc R . .
C12 C 0.7351(6) 0.8175(6) 0.34675(18) 0.0419(13) Uani 1 1 d . . .
H12 H 0.8185 0.8977 0.3499 0.050 Uiso 1 1 calc R A .
C13 C 0.9242(8) 0.4123(8) 0.3490(2) 0.0638(17) Uani 1 1 d . A .
C16 C 0.5829(7) 0.8738(6) 0.3711(2) 0.0501(15) Uani 1 1 d . A .
C17 C 0.5612(10) 0.8552(7) 0.4194(2) 0.074(2) Uani 1 1 d . . .
H17 H 0.6436 0.8139 0.4379 0.088 Uiso 1 1 calc R A .
C18 C 0.4144(12) 0.8993(9) 0.4395(3) 0.093(3) Uani 1 1 d . A .
C19 C 0.2938(11) 0.9567(11) 0.4133(3) 0.110(3) Uani 1 1 d . . .
H19 H 0.1961 0.9820 0.4277 0.132 Uiso 1 1 calc R A .
C20 C 0.3098(9) 0.9797(9) 0.3650(3) 0.093(3) Uani 1 1 d . A .
H20 H 0.2253 1.0193 0.3470 0.112 Uiso 1 1 calc R . .
C21 C 0.4614(8) 0.9398(7) 0.3446(2) 0.0631(17) Uani 1 1 d . . .
O3 O 0.9602(10) 0.4153(8) 0.3998(3) 0.044(2) Uiso 0.50 1 d PD A 1
C14 C 0.9638(17) 0.2411(11) 0.4063(6) 0.074(3) Uiso 0.50 1 d PD A 1
H14A H 0.9683 0.1980 0.3749 0.089 Uiso 0.50 1 calc PR A 1
H14B H 1.0678 0.2185 0.4207 0.089 Uiso 0.50 1 calc PR A 1
C15 C 0.851(2) 0.152(2) 0.4305(6) 0.104(5) Uiso 0.50 1 d PD A 1
H15A H 0.8069 0.2112 0.4560 0.156 Uiso 0.50 1 calc PR A 1
H15B H 0.9038 0.0614 0.4428 0.156 Uiso 0.50 1 calc PR A 1
H15C H 0.7659 0.1218 0.4095 0.156 Uiso 0.50 1 calc PR A 1
O3A O 0.8998(10) 0.3757(9) 0.3921(3) 0.049(2) Uiso 0.50 1 d PD A 2
C14A C 1.0141(15) 0.2798(17) 0.4215(5) 0.074(3) Uiso 0.50 1 d PD A 2
H14C H 1.0726 0.2050 0.4026 0.089 Uiso 0.50 1 calc PR A 2
H14D H 1.0906 0.3437 0.4386 0.089 Uiso 0.50 1 calc PR A 2
C15A C 0.900(2) 0.207(2) 0.4521(6) 0.104(5) Uiso 0.50 1 d PD A 2
H15D H 0.8658 0.2794 0.4756 0.156 Uiso 0.50 1 calc PR A 2
H15E H 0.9505 0.1197 0.4670 0.156 Uiso 0.50 1 calc PR A 2
H15F H 0.8081 0.1730 0.4343 0.156 Uiso 0.50 1 calc PR A 2

loop_
_atom_site_aniso_label
_atom_site_aniso_U_11
_atom_site_aniso_U_22
_atom_site_aniso_U_33
_atom_site_aniso_U_23
_atom_site_aniso_U_13
_atom_site_aniso_U_12
Br1 0.1738(10) 0.1337(8) 0.0571(5) 0.0023(5) -0.0128(6) 0.0292(8)
Cl1 0.229(3) 0.163(2) 0.0816(16) -0.0043(16) 0.094(2) 0.045(2)
O1 0.055(2) 0.041(2) 0.0380(19) 0.0035(17) 0.0128(17) 0.0120(19)
O2 0.052(2) 0.055(2) 0.051(2) 0.010(2) 0.0030(19) -0.009(2)
O4 0.114(4) 0.049(3) 0.079(3) 0.012(2) 0.044(3) 0.032(3)
O5 0.063(2) 0.053(3) 0.071(3) 0.015(2) 0.018(2) 0.025(2)
C1 0.093(5) 0.071(5) 0.052(4) 0.012(4) -0.008(4) 0.019(5)
C2 0.077(4) 0.054(4) 0.074(5) -0.003(4) -0.022(4) 0.000(4)
C3 0.079(4) 0.043(3) 0.066(4) 0.014(3) -0.003(3) -0.006(4)
C4 0.046(3) 0.026(3) 0.059(3) 0.009(3) 0.001(3) 0.008(3)
C5 0.044(3) 0.061(4) 0.061(4) 0.014(4) -0.002(3) 0.012(3)
C6 0.070(4) 0.073(5) 0.063(4) 0.018(4) 0.014(4) 0.010(4)
C7 0.047(3) 0.034(3) 0.056(3) -0.002(3) 0.006(3) 0.005(3)
C8 0.038(3) 0.030(3) 0.042(3) 0.001(2) 0.004(2) -0.002(2)
C9 0.046(3) 0.038(3) 0.034(3) 0.006(2) 0.005(3) 0.005(3)
C10 0.053(3) 0.041(3) 0.045(3) 0.009(3) 0.008(3) 0.010(3)
C11 0.059(3) 0.044(3) 0.034(3) 0.002(3) 0.008(3) 0.000(3)
C12 0.058(3) 0.026(3) 0.042(3) -0.007(2) 0.006(3) -0.004(3)
C13 0.070(4) 0.058(4) 0.063(4) 0.015(3) 0.034(3) 0.019(4)
C16 0.070(4) 0.026(3) 0.054(4) -0.010(3) 0.018(3) -0.003(3)
C17 0.108(5) 0.050(4) 0.063(4) -0.010(3) 0.037(4) 0.014(4)
C18 0.140(7) 0.071(5) 0.070(5) 0.005(4) 0.052(5) 0.037(5)
C19 0.123(7) 0.099(7) 0.109(7) 0.028(6) 0.066(6) 0.057(6)
C20 0.096(5) 0.082(5) 0.102(6) 0.017(5) 0.047(5) 0.049(5)
C21 0.074(4) 0.046(3) 0.069(4) 0.005(3) 0.021(4) 0.020(4)

loop_
_atom_type_symbol
_atom_type_description
_atom_type_scat_dispersion_real
_atom_type_scat_dispersion_imag
_atom_type_scat_source
C C 0.0033 0.0016 'International Tables Vol C Tables 4.2.6.8 and 6.1.1.4'
H H 0.0000 0.0000 'International Tables Vol C Tables 4.2.6.8 and 6.1.1.4'
O O 0.0106 0.0060 'International Tables Vol C Tables 4.2.6.8 and 6.1.1.4'
Br Br -0.2901 2.4595 'International Tables Vol C Tables 4.2.6.8 and 6.1.1.4'
Cl Cl 0.1484 0.1585 'International Tables Vol C Tables 4.2.6.8 and 6.1.1.4'

loop_
_geom_angle_atom_site_label_1
_geom_angle_atom_site_label_2
_geom_angle_atom_site_label_3
_geom_angle
C10 O1 C9 115.9(4)
C9 O2 H2 109.5
C21 O5 C7 115.6(4)
C6 C1 C2 121.0(6)
C6 C1 Br1 121.2(6)
C2 C1 Br1 117.8(6)
C3 C2 C1 117.6(6)
C3 C2 H2A 121.2
C1 C2 H2A 121.2
C4 C3 C2 122.6(6)
C4 C3 H3 118.7
C2 C3 H3 118.7
C3 C4 C5 118.1(6)
C3 C4 C7 121.1(5)
C5 C4 C7 120.7(5)
C4 C5 C6 120.9(7)
C4 C5 H5 119.6
C6 C5 H5 119.6
C1 C6 C5 119.8(7)
C1 C6 H6 120.1
C5 C6 H6 120.1
O5 C7 C4 107.3(4)
O5 C7 C8 107.8(4)
C4 C7 C8 114.2(4)
O5 C7 H7 109.2
C4 C7 H7 109.2
C8 C7 H7 109.2
C9 C8 C12 109.8(4)
C9 C8 C7 115.1(4)
C12 C8 C7 107.8(4)
C9 C8 H8 108.0
C12 C8 H8 108.0
C7 C8 H8 108.0
O2 C9 O1 109.2(4)
O2 C9 C8 110.8(4)
O1 C9 C8 108.9(4)
O2 C9 H9 109.3
O1 C9 H9 109.3
C8 C9 H9 109.3
C11 C10 O1 126.1(5)
C11 C10 C13 124.0(5)
O1 C10 C13 109.8(5)
C10 C11 C12 120.4(5)
C10 C11 H11 119.8
C12 C11 H11 119.8
C11 C12 C16 115.8(5)
C11 C12 C8 107.7(4)
C16 C12 C8 108.6(4)
C11 C12 H12 108.2
C16 C12 H12 108.2
C8 C12 H12 108.2
O4 C13 O3A 117.1(7)
O4 C13 C10 125.5(6)
O3A C13 C10 115.5(6)
O4 C13 O3 126.0(6)
O3A C13 O3 25.7(4)
C10 C13 O3 107.6(6)
C21 C16 C17 119.6(6)
C21 C16 C12 119.0(5)
C17 C16 C12 121.3(6)
C18 C17 C16 119.0(7)
C18 C17 H17 120.5
C16 C17 H17 120.5
C19 C18 C17 121.2(7)
C19 C18 Cl1 121.0(6)
C17 C18 Cl1 117.8(7)
C18 C19 C20 122.1(7)
C18 C19 H19 118.9
C20 C19 H19 118.9
C19 C20 C21 116.8(8)
C19 C20 H20 121.6
C21 C20 H20 121.6
O5 C21 C16 125.2(5)
O5 C21 C20 113.7(6)
C16 C21 C20 121.1(6)
C13 O3 C14 96.1(8)
C15 C14 O3 126.8(13)
C15 C14 H14A 105.6
O3 C14 H14A 105.6
C15 C14 H14B 105.6
O3 C14 H14B 105.6
H14A C14 H14B 106.1
C13 O3A C14A 124.6(8)
C15A C14A O3A 99.8(11)
C15A C14A H14C 111.8
O3A C14A H14C 111.8
C15A C14A H14D 111.8
O3A C14A H14D 111.8
H14C C14A H14D 109.5
C14A C15A H15D 109.5
C14A C15A H15E 109.5
H15D C15A H15E 109.5
C14A C15A H15F 109.5
H15D C15A H15F 109.5
H15E C15A H15F 109.5

loop_
_geom_bond_atom_site_label_1
_geom_bond_atom_site_label_2
_geom_bond_distance
Br1 C1 1.902(7)
Cl1 C18 1.743(8)
O1 C10 1.367(6)
O1 C9 1.466(6)
O2 C9 1.396(6)
O2 H2 0.8200
O4 C13 1.188(7)
O5 C21 1.374(7)
O5 C7 1.445(6)
C1 C6 1.353(9)
C1 C2 1.385(9)
C2 C3 1.370(9)
C2 H2A 0.9300
C3 C4 1.366(8)
C3 H3 0.9300
C4 C5 1.368(8)
C4 C7 1.499(7)
C5 C6 1.372(8)
C5 H5 0.9300
C6 H6 0.9300
C7 C8 1.533(8)
C7 H7 0.9800
C8 C9 1.493(7)
C8 C12 1.525(7)
C8 H8 0.9800
C9 H9 0.9800
C10 C11 1.318(8)
C10 C13 1.469(8)
C11 C12 1.504(8)
C11 H11 0.9300
C12 C16 1.514(8)
C12 H12 0.9800
C13 O3A 1.283(9)
C13 O3 1.475(10)
C16 C21 1.378(8)
C16 C17 1.394(8)
C17 C18 1.393(10)
C17 H17 0.9300
C18 C19 1.339(11)
C19 C20 1.395(11)
C19 H19 0.9300
C20 C21 1.420(8)
C20 H20 0.9300
O3 C14 1.518(9)
C14 C15 1.387(9)
C14 H14A 0.9700
C14 H14B 0.9700
C15 H15A 0.9600
C15 H15B 0.9600
C15 H15C 0.9600
O3A C14A 1.507(9)
C14A C15A 1.427(9)
C14A H14C 0.9700
C14A H14D 0.9700
C15A H15D 0.9600
C15A H15E 0.9600
C15A H15F 0.9600

loop_
_geom_torsion_atom_site_label_1
_geom_torsion_atom_site_label_2
_geom_torsion_atom_site_label_3
_geom_torsion_atom_site_label_4
_geom_torsion
C6 C1 C2 C3 -0.4(10)
Br1 C1 C2 C3 -179.3(5)
C1 C2 C3 C4 -1.6(9)
C2 C3 C4 C5 1.4(8)
C2 C3 C4 C7 -174.6(6)
C3 C4 C5 C6 0.9(8)
C7 C4 C5 C6 176.8(5)
C2 C1 C6 C5 2.6(10)
Br1 C1 C6 C5 -178.5(5)
C4 C5 C6 C1 -2.8(9)
C21 O5 C7 C4 167.8(5)
C21 O5 C7 C8 44.4(6)
C3 C4 C7 O5 -55.6(6)
C5 C4 C7 O5 128.5(5)
C3 C4 C7 C8 63.7(6)
C5 C4 C7 C8 -112.1(6)
O5 C7 C8 C9 168.8(4)
C4 C7 C8 C9 49.6(6)
O5 C7 C8 C12 -68.4(5)
C4 C7 C8 C12 172.5(4)
C10 O1 C9 O2 82.8(5)
C10 O1 C9 C8 -38.4(6)
C12 C8 C9 O2 -57.0(6)
C7 C8 C9 O2 64.8(6)
C12 C8 C9 O1 63.2(5)
C7 C8 C9 O1 -175.0(4)
C9 O1 C10 C11 5.7(8)
C9 O1 C10 C13 -178.1(4)
O1 C10 C11 C12 2.8(9)
C13 C10 C11 C12 -172.8(5)
C10 C11 C12 C16 143.3(5)
C10 C11 C12 C8 21.6(7)
C9 C8 C12 C11 -53.7(5)
C7 C8 C12 C11 -179.7(4)
C9 C8 C12 C16 -179.8(4)
C7 C8 C12 C16 54.2(5)
C11 C10 C13 O4 165.1(7)
O1 C10 C13 O4 -11.1(9)
C11 C10 C13 O3A 1.3(10)
O1 C10 C13 O3A -174.9(7)
C11 C10 C13 O3 -25.1(8)
O1 C10 C13 O3 158.7(5)
C11 C12 C16 C21 -140.5(5)
C8 C12 C16 C21 -19.2(7)
C11 C12 C16 C17 37.3(7)
C8 C12 C16 C17 158.5(5)
C21 C16 C17 C18 2.1(9)
C12 C16 C17 C18 -175.6(6)
C16 C17 C18 C19 1.0(12)
C16 C17 C18 Cl1 -179.3(5)
C17 C18 C19 C20 -1.9(14)
Cl1 C18 C19 C20 178.3(8)
C18 C19 C20 C21 -0.2(14)
C7 O5 C21 C16 -8.3(8)
C7 O5 C21 C20 172.9(6)
C17 C16 C21 O5 176.9(6)
C12 C16 C21 O5 -5.3(9)
C17 C16 C21 C20 -4.4(9)
C12 C16 C21 C20 173.4(6)
C19 C20 C21 O5 -177.8(7)
C19 C20 C21 C16 3.4(11)
O4 C13 O3 C14 -25.3(11)
O3A C13 O3 C14 52.5(11)
C10 C13 O3 C14 165.0(7)
C13 O3 C14 C15 -110.4(17)
O4 C13 O3A C14A 51.7(14)
C10 C13 O3A C14A -143.1(10)
O3 C13 O3A C14A -65.7(12)
C13 O3A C14A C15A -149.5(13)
